data_1565189
loop_
_publ_author_name
'Lindh, Linnea'
'Gordivska, Olga'
'Persson, Samuel'
'Michaels, Hannes'
'Fan, Hao'
'Chabera, Pavel'
'Rosemann, Nils W.'
'Gupta, Arvind Kumar'
'Benesperi, Iacopo'
'Uhlig, Jens'
'Prakash, Om'
'Sheibani, Esmaeil'
'Kj&#x00E6;r, Kasper Skov'
'Boschloo, Gerrit'
'Yartsev, Arkady'
'Freitag, Marina'
'Lomoth, Reiner'
'Persson, Petter'
'W\"arnmark, Kenneth'

_publ_section_title
;
 &#x000D; Dye-Sensitized Solar Cells based on Fe N-heterocyclic Carbene
 Photosensitizers with Improved Rod-like Push-Pull Functionality&#x000D;
;
_journal_name_full 'Chemical Science'
_journal_paper_doi 10.1039/D1SC02963K
_journal_year 2021
_chemical_formula_moiety 'C54 H52 Fe N12, 2(F6 P), 4(C H2 Cl2)'
_chemical_formula_sum 'C58 H60 Cl8 F12 Fe N12 P2'
_chemical_formula_weight 1554.57
_space_group_crystal_system monoclinic
_space_group_IT_number 13
_space_group_name_Hall '-P 2yc'
_space_group_name_H-M_alt 'P 1 2/c 1'
_atom_sites_solution_hydrogens geom
_atom_sites_solution_primary dual
_audit_creation_date 2020-10-15
_audit_creation_method
;
Olex2 1.3
(compiled 2020.07.31 svn.rc2a77460 for OlexSys, GUI svn.r6145)
;
_audit_update_record
;
2020-11-19 deposited with the CCDC.	2021-11-11 downloaded from the CCDC.
;
_cell_angle_alpha 90
_cell_angle_beta 93.530(4)
_cell_angle_gamma 90
_cell_formula_units_Z 2
_cell_length_a 9.7153(5)
_cell_length_b 18.5782(7)
_cell_length_c 19.4324(8)
_cell_measurement_reflns_used 8896
_cell_measurement_temperature 150
_cell_measurement_theta_max 27.0050
_cell_measurement_theta_min 3.5900
_cell_volume 3500.8(3)
_computing_molecular_graphics 'Olex2 1.3 (Dolomanov et al., 2009)'
_computing_publication_material 'Olex2 1.3 (Dolomanov et al., 2009)'
_computing_structure_refinement 'SHELXL 2018/3 (Sheldrick, 2015)'
_computing_structure_solution 'SHELXT 2014/4 (Sheldrick, 2014)'
_diffrn_ambient_temperature 150
_diffrn_measured_fraction_theta_full 0.997
_diffrn_measured_fraction_theta_max 0.997
_diffrn_measurement_device_type 'Xcalibur, Eos'
_diffrn_radiation_type MoK\a
_diffrn_radiation_wavelength 0.71073
_diffrn_reflns_av_R_equivalents 0.0377
_diffrn_reflns_av_unetI/netI 0.0289
_diffrn_reflns_Laue_measured_fraction_full 0.997
_diffrn_reflns_Laue_measured_fraction_max 0.997
_diffrn_reflns_limit_h_max 11
_diffrn_reflns_limit_h_min -11
_diffrn_reflns_limit_k_max 22
_diffrn_reflns_limit_k_min -22
_diffrn_reflns_limit_l_max 23
_diffrn_reflns_limit_l_min -22
_diffrn_reflns_number 34757
_diffrn_reflns_point_group_measured_fraction_full 0.997
_diffrn_reflns_point_group_measured_fraction_max 0.997
_diffrn_reflns_theta_full 25.000
_diffrn_reflns_theta_max 25.000
_diffrn_reflns_theta_min 3.453
_exptl_absorpt_coefficient_mu 0.645
_exptl_absorpt_correction_T_max 1.00000
_exptl_absorpt_correction_T_min 0.73415
_exptl_absorpt_correction_type multi-scan
_exptl_absorpt_process_details SADABS
_exptl_crystal_colour 'clear light yellow'
_exptl_crystal_colour_lustre clear
_exptl_crystal_colour_modifier light
_exptl_crystal_colour_primary yellow
_exptl_crystal_density_diffrn 1.475
_exptl_crystal_description plate
_exptl_crystal_F_000 1584
_exptl_crystal_size_max 0.3
_exptl_crystal_size_mid 0.16
_exptl_crystal_size_min 0.08
_refine_diff_density_max 0.626
_refine_diff_density_min -0.747
_refine_diff_density_rms 0.064
_refine_ls_extinction_method none
_refine_ls_goodness_of_fit_ref 1.073
_refine_ls_hydrogen_treatment constr
_refine_ls_matrix_type full
_refine_ls_number_parameters 482
_refine_ls_number_reflns 6154
_refine_ls_number_restraints 6
_refine_ls_restrained_S_all 1.078
_refine_ls_R_factor_all 0.0643
_refine_ls_R_factor_gt 0.0512
_refine_ls_shift/su_max 0.000
_refine_ls_shift/su_mean 0.000
_refine_ls_structure_factor_coef Fsqd
_refine_ls_weighting_details 'w=1/[\s^2^(Fo^2^)+(0.0453P)^2^+6.3907P] where P=(Fo^2^+2Fc^2^)/3'
_refine_ls_weighting_scheme calc
_refine_ls_wR_factor_gt 0.1208
_refine_ls_wR_factor_ref 0.1282
_reflns_Friedel_coverage 0.000
_reflns_number_gt 5050
_reflns_number_total 6154
_reflns_threshold_expression 'I > 2\s(I)'
_cod_data_source_file d1sc02963k2.cif
_cod_data_source_block FeCAB_N1
_cod_database_code 1565189
_shelx_shelxl_version_number 2018/3
_shelx_space_group_comment
;
The symmetry employed for this shelxl refinement is uniquely defined
by the following loop, which should always be used as a source of
symmetry information in preference to the above space-group names.
They are only intended as comments.
;
_shelx_estimated_absorpt_t_max 0.950
_shelx_estimated_absorpt_t_min 0.830
_olex2_refinement_description
;
1. Fixed Uiso
 At 1.2 times of:
  All C(H) groups, All C(H,H) groups
 At 1.5 times of:
  All C(H,H,H) groups
2. Restrained distances
 P1-F2 \\sim P1-F2A
 with sigma of 0.02
 P1-F1 \\sim P1-F1A
 with sigma of 0.02
 P1-F3 \\sim P1-F3A
 with sigma of 0.02
 P1-F4 \\sim P1-F4A
 with sigma of 0.02
 P1-F5 \\sim P1-F5A
 with sigma of 0.02
 P1-F6 \\sim P1-F6A
 with sigma of 0.02
3. Others
 Sof(F4A)=Sof(F2A)=Sof(F6A)=Sof(F5A)=Sof(F1A)=Sof(F3A)=1-FVAR(1)
 Sof(F2)=Sof(F1)=Sof(F3)=Sof(F4)=Sof(F5)=Sof(F6)=FVAR(1)
4.a Secondary CH2 refined with riding coordinates:
 C1S(H1SA,H1SB), C2S(H2SA,H2SB)
4.b Aromatic/amide H refined with riding coordinates:
 C9(H9), C20(H20), C6(H6), C3(H3), C7(H7), C4(H4), C23(H23), C24(H24),
 C28(H28), C27(H27), C12(H12), C11(H11), C17(H17), C16(H16)
4.c Idealised Me refined as rotating group:
 C1(H1A,H1B,H1C), C15(H15A,H15B,H15C), C26(H26A,H26B,H26C), C13(H13A,H13B,H13C)
;
_smtbx_masks_void_probe_radius 1.2
_smtbx_masks_void_truncation_radius 1.2
_olex2_submission_special_instructions 'No special instructions were received'

loop_
_space_group_symop_operation_xyz
'x, y, z'
'-x, y, -z+1/2'
'-x, -y, -z'
'x, -y, z-1/2'

loop_
_atom_site_label
_atom_site_type_symbol
_atom_site_fract_x
_atom_site_fract_y
_atom_site_fract_z
_atom_site_U_iso_or_equiv
_atom_site_adp_type
_atom_site_occupancy
_atom_site_site_symmetry_order
_atom_site_calc_flag
_atom_site_refinement_flags_posn
_atom_site_refinement_flags_adp
_atom_site_refinement_flags_occupancy
_atom_site_disorder_assembly
_atom_site_disorder_group
Fe1 Fe 1.000000 0.41729(3) 0.750000 0.02381(17) Uani 1 2 d S T P . .
P1 P 0.43708(12) 0.30832(6) 0.43113(5) 0.0470(3) Uani 1 1 d D . . . .
Cl4S Cl 0.58085(11) 0.11302(6) 0.60594(6) 0.0567(3) Uani 1 1 d . . . . .
Cl2S Cl -0.01565(15) 0.22431(6) 0.52718(5) 0.0668(4) Uani 1 1 d . . . . .
Cl1S Cl -0.01208(14) 0.37870(6) 0.49872(6) 0.0620(3) Uani 1 1 d . . . . .
Cl3S Cl 0.32563(16) 0.13332(9) 0.67369(9) 0.0958(5) Uani 1 1 d . . . . .
N7 N 1.000000 0.52058(18) 0.750000 0.0244(8) Uani 1 2 d S T P . .
F2 F 0.4161(15) 0.2327(6) 0.3938(8) 0.044(3) Uani 0.491(11) 1 d D . P A 1
N2 N 0.8309(3) 0.32450(13) 0.66777(13) 0.0256(6) Uani 1 1 d . . . . .
N4 N 1.000000 0.31447(17) 0.750000 0.0222(8) Uani 1 2 d S T P . .
N6 N 1.1569(3) 0.51021(13) 0.67130(13) 0.0277(6) Uani 1 1 d . . . . .
N1 N 1.000000 0.08986(18) 0.750000 0.0252(8) Uani 1 2 d S T P . .
N8 N 1.000000 0.74403(18) 0.750000 0.0264(8) Uani 1 2 d S T P . .
N3 N 0.7724(3) 0.42857(14) 0.62942(14) 0.0352(7) Uani 1 1 d . . . . .
N5 N 1.2206(3) 0.40602(14) 0.64006(14) 0.0355(7) Uani 1 1 d . . . . .
F1 F 0.4765(16) 0.3920(6) 0.4544(6) 0.051(2) Uani 0.491(11) 1 d D . P A 1
C19 C 1.0813(3) 0.55815(16) 0.70984(14) 0.0245(7) Uani 1 1 d . . . . .
C8 C 1.000000 0.1642(2) 0.750000 0.0220(9) Uani 1 2 d S T P . .
C10 C 0.9115(3) 0.27686(15) 0.70792(15) 0.0228(6) Uani 1 1 d . . . . .
C5 C 0.9317(3) 0.04984(15) 0.69484(15) 0.0222(6) Uani 1 1 d . . . . .
C9 C 0.9053(3) 0.20284(15) 0.70634(15) 0.0237(6) Uani 1 1 d . . . . .
H9 H 0.839209 0.178529 0.676709 0.028 Uiso 1 1 calc R U . . .
C21 C 1.000000 0.6707(2) 0.750000 0.0240(9) Uani 1 2 d S T P . .
C22 C 1.0966(3) 0.78564(15) 0.71302(15) 0.0231(7) Uani 1 1 d . . . . .
C18 C 1.1356(4) 0.43771(16) 0.68288(15) 0.0276(7) Uani 1 1 d . . . . .
C20 C 1.0866(3) 0.63155(15) 0.70772(15) 0.0253(7) Uani 1 1 d . . . . .
H20 H 1.146817 0.655620 0.678630 0.030 Uiso 1 1 calc R U . . .
C6 C 0.8405(3) -0.00453(15) 0.70944(15) 0.0242(7) Uani 1 1 d . . . . .
H6 H 0.821328 -0.014537 0.755825 0.029 Uiso 1 1 calc R U . . .
C2 C 0.8008(3) -0.03013(16) 0.58745(16) 0.0258(7) Uani 1 1 d . . . . .
C3 C 0.8922(3) 0.02520(16) 0.57410(15) 0.0255(7) Uani 1 1 d . . . . .
H3 H 0.909105 0.036451 0.527682 0.031 Uiso 1 1 calc R U . . .
C7 C 0.7771(3) -0.04449(15) 0.65579(16) 0.0260(7) Uani 1 1 d . . . . .
H7 H 0.716244 -0.082434 0.666206 0.031 Uiso 1 1 calc R U . . .
C14 C 0.8581(3) 0.39728(15) 0.67739(15) 0.0260(7) Uani 1 1 d . . . . .
C4 C 0.9589(3) 0.06409(15) 0.62681(15) 0.0241(7) Uani 1 1 d . . . . .
H4 H 1.023250 0.100473 0.616562 0.029 Uiso 1 1 calc R U . . .
C23 C 1.0455(3) 0.83319(16) 0.66300(17) 0.0291(7) Uani 1 1 d . . . . .
H23 H 0.948876 0.836780 0.652660 0.035 Uiso 1 1 calc R U . . .
C24 C 1.1350(4) 0.87543(17) 0.62811(17) 0.0327(8) Uani 1 1 d . . . . .
H24 H 1.099028 0.908412 0.594251 0.039 Uiso 1 1 calc R U . . .
C28 C 1.2371(3) 0.78046(17) 0.72789(16) 0.0292(7) Uani 1 1 d . . . . .
H28 H 1.272485 0.748374 0.762695 0.035 Uiso 1 1 calc R U . . .
C25 C 1.2767(4) 0.87061(17) 0.64156(17) 0.0318(8) Uani 1 1 d . . . . .
C27 C 1.3261(4) 0.82226(18) 0.69180(17) 0.0333(8) Uani 1 1 d . . . . .
H27 H 1.422702 0.817820 0.701563 0.040 Uiso 1 1 calc R U . . .
C12 C 0.6937(4) 0.37853(18) 0.59150(18) 0.0378(8) Uani 1 1 d . . . . .
H12 H 0.626354 0.388876 0.555350 0.045 Uiso 1 1 calc R U . . .
C11 C 0.7298(4) 0.31306(17) 0.61494(17) 0.0319(7) Uani 1 1 d . . . . .
H11 H 0.693842 0.268122 0.598890 0.038 Uiso 1 1 calc R U . . .
C1 C 0.7320(4) -0.07357(19) 0.52951(17) 0.0382(8) Uani 1 1 d . . . . .
H1A H 0.642583 -0.052022 0.515516 0.057 Uiso 1 1 calc R U . . .
H1B H 0.718241 -0.123052 0.545147 0.057 Uiso 1 1 calc R U . . .
H1C H 0.790568 -0.073876 0.490197 0.057 Uiso 1 1 calc R U . . .
C17 C 1.2534(4) 0.52194(18) 0.62228(18) 0.0380(9) Uani 1 1 d . . . . .
H17 H 1.284827 0.566922 0.606089 0.046 Uiso 1 1 calc R U . . .
C16 C 1.2922(4) 0.45631(19) 0.60297(19) 0.0442(10) Uani 1 1 d . . . . .
H16 H 1.357146 0.445829 0.569779 0.053 Uiso 1 1 calc R U . . .
C15 C 1.2415(5) 0.32820(18) 0.6355(2) 0.0472(10) Uani 1 1 d . . . . .
H15A H 1.304532 0.312330 0.673778 0.071 Uiso 1 1 calc R U . . .
H15B H 1.281197 0.316636 0.591637 0.071 Uiso 1 1 calc R U . . .
H15C H 1.152768 0.303527 0.637863 0.071 Uiso 1 1 calc R U . . .
F3 F 0.5992(10) 0.3065(8) 0.4258(7) 0.092(4) Uani 0.491(11) 1 d D . P A 1
C26 C 1.3741(4) 0.9157(2) 0.6021(2) 0.0520(11) Uani 1 1 d . . . . .
H26A H 1.345695 0.914169 0.552810 0.078 Uiso 1 1 calc R U . . .
H26B H 1.467907 0.896670 0.609327 0.078 Uiso 1 1 calc R U . . .
H26C H 1.371849 0.965577 0.618394 0.078 Uiso 1 1 calc R U . . .
C13 C 0.7685(6) 0.5061(2) 0.6151(2) 0.0640(14) Uani 1 1 d . . . . .
H13A H 0.795733 0.532746 0.657269 0.096 Uiso 1 1 calc R U . . .
H13B H 0.674727 0.520095 0.598864 0.096 Uiso 1 1 calc R U . . .
H13C H 0.832349 0.517395 0.579447 0.096 Uiso 1 1 calc R U . . .
F4 F 0.4700(10) 0.2893(5) 0.5095(4) 0.078(3) Uani 0.491(11) 1 d D . P A 1
F5 F 0.3172(14) 0.3343(3) 0.3788(6) 0.088(4) Uani 0.491(11) 1 d D . P A 1
C1S C -0.0395(6) 0.2932(2) 0.4649(2) 0.0671(14) Uani 1 1 d . . . . .
H1SA H 0.024617 0.285099 0.427978 0.081 Uiso 1 1 calc R U . . .
H1SB H -0.134716 0.290291 0.443759 0.081 Uiso 1 1 calc R U . . .
C2S C 0.4407(5) 0.1690(2) 0.6183(3) 0.0625(12) Uani 1 1 d . . . . .
H2SA H 0.475247 0.215637 0.637097 0.075 Uiso 1 1 calc R U . . .
H2SB H 0.391423 0.178548 0.573164 0.075 Uiso 1 1 calc R U . . .
F6 F 0.2866(5) 0.3262(5) 0.4446(5) 0.075(3) Uani 0.491(11) 1 d D . P A 1
F4A F 0.3061(8) 0.2772(6) 0.4761(4) 0.095(3) Uani 0.509(11) 1 d D . P A 2
F2A F 0.418(2) 0.2290(7) 0.4047(10) 0.090(6) Uani 0.509(11) 1 d D . P A 2
F6A F 0.5287(12) 0.2668(4) 0.4886(5) 0.085(3) Uani 0.509(11) 1 d D . P A 2
F5A F 0.4185(15) 0.3450(4) 0.3567(3) 0.088(3) Uani 0.509(11) 1 d D . P A 2
F1A F 0.4395(18) 0.3812(6) 0.4730(7) 0.083(4) Uani 0.509(11) 1 d D . P A 2
F3A F 0.5655(15) 0.3194(6) 0.3919(8) 0.123(7) Uani 0.509(11) 1 d D . P A 2

loop_
_atom_site_aniso_label
_atom_site_aniso_U_11
_atom_site_aniso_U_22
_atom_site_aniso_U_33
_atom_site_aniso_U_23
_atom_site_aniso_U_13
_atom_site_aniso_U_12
Fe1 0.0418(4) 0.0105(3) 0.0190(3) 0.000 0.0006(3) 0.000
P1 0.0577(7) 0.0514(6) 0.0312(5) -0.0016(4) -0.0029(5) 0.0208(5)
Cl4S 0.0483(6) 0.0498(6) 0.0716(7) -0.0158(5) 0.0013(5) 0.0091(5)
Cl2S 0.1214(11) 0.0428(6) 0.0360(5) 0.0082(4) 0.0034(6) 0.0222(6)
Cl1S 0.0950(9) 0.0431(6) 0.0490(6) 0.0074(4) 0.0130(6) 0.0168(6)
Cl3S 0.0809(10) 0.0944(11) 0.1177(12) 0.0143(9) 0.0522(9) 0.0034(8)
N7 0.041(2) 0.0137(17) 0.0187(18) 0.000 0.0036(16) 0.000
F2 0.050(5) 0.041(6) 0.041(4) 0.001(3) 0.003(3) 0.003(4)
N2 0.0373(15) 0.0151(12) 0.0234(13) -0.0010(10) -0.0072(11) 0.0057(11)
N4 0.034(2) 0.0135(17) 0.0180(17) 0.000 -0.0034(15) 0.000
N6 0.0446(16) 0.0163(13) 0.0233(13) 0.0016(10) 0.0102(12) 0.0061(12)
N1 0.042(2) 0.0115(17) 0.0212(18) 0.000 -0.0058(16) 0.000
N8 0.037(2) 0.0125(17) 0.031(2) 0.000 0.0113(17) 0.000
N3 0.0564(19) 0.0190(14) 0.0291(15) 0.0021(11) -0.0067(13) 0.0103(13)
N5 0.0581(19) 0.0183(14) 0.0313(15) 0.0005(11) 0.0120(14) 0.0095(13)
F1 0.066(6) 0.052(4) 0.035(5) -0.008(3) -0.009(4) 0.019(3)
C19 0.0400(18) 0.0170(15) 0.0167(15) -0.0003(11) 0.0031(13) 0.0015(13)
C8 0.035(2) 0.0125(19) 0.018(2) 0.000 0.0016(18) 0.000
C10 0.0332(17) 0.0165(15) 0.0185(14) 0.0004(11) 0.0001(12) 0.0028(13)
C5 0.0331(17) 0.0113(14) 0.0218(15) -0.0006(11) -0.0010(13) 0.0038(12)
C9 0.0331(17) 0.0168(15) 0.0205(15) -0.0029(11) -0.0031(13) -0.0016(13)
C21 0.039(3) 0.013(2) 0.020(2) 0.000 0.0041(18) 0.000
C22 0.0379(18) 0.0100(13) 0.0220(15) -0.0013(11) 0.0063(13) 0.0001(12)
C18 0.0445(19) 0.0152(14) 0.0228(16) 0.0006(12) 0.0001(14) 0.0063(14)
C20 0.0389(18) 0.0158(15) 0.0218(15) 0.0022(12) 0.0065(13) -0.0004(13)
C6 0.0337(17) 0.0182(15) 0.0208(15) 0.0028(12) 0.0022(13) 0.0022(13)
C2 0.0323(17) 0.0184(15) 0.0261(16) -0.0037(12) -0.0022(13) 0.0038(13)
C3 0.0366(18) 0.0229(15) 0.0171(14) 0.0003(12) 0.0021(13) 0.0061(14)
C7 0.0312(17) 0.0142(14) 0.0324(17) 0.0019(12) 0.0002(13) -0.0013(13)
C14 0.0423(19) 0.0148(14) 0.0209(15) -0.0009(11) 0.0010(14) 0.0071(13)
C4 0.0332(17) 0.0137(14) 0.0256(16) -0.0013(11) 0.0032(13) 0.0010(12)
C23 0.0325(18) 0.0204(16) 0.0345(18) 0.0019(13) 0.0042(14) 0.0056(13)
C24 0.048(2) 0.0216(16) 0.0294(17) 0.0090(13) 0.0079(15) 0.0062(15)
C28 0.0411(19) 0.0232(16) 0.0231(16) 0.0047(12) 0.0008(14) 0.0011(14)
C25 0.046(2) 0.0215(16) 0.0290(17) 0.0020(13) 0.0116(15) -0.0004(15)
C27 0.0327(18) 0.0366(19) 0.0308(18) -0.0013(14) 0.0021(14) 0.0001(15)
C12 0.050(2) 0.0311(19) 0.0303(18) -0.0015(14) -0.0154(16) 0.0099(16)
C11 0.041(2) 0.0235(17) 0.0293(17) -0.0043(13) -0.0091(15) 0.0054(15)
C1 0.052(2) 0.0314(19) 0.0303(18) -0.0081(14) -0.0038(16) -0.0064(17)
C17 0.056(2) 0.0252(17) 0.0345(19) 0.0050(14) 0.0191(17) 0.0066(16)
C16 0.066(3) 0.0283(19) 0.041(2) 0.0051(15) 0.0258(19) 0.0130(18)
C15 0.079(3) 0.0195(18) 0.044(2) -0.0022(15) 0.016(2) 0.0164(18)
F3 0.065(4) 0.100(8) 0.115(10) -0.054(7) 0.033(5) -0.006(4)
C26 0.052(2) 0.045(2) 0.061(3) 0.019(2) 0.022(2) -0.003(2)
C13 0.111(4) 0.0210(19) 0.056(3) 0.0074(17) -0.029(3) 0.014(2)
F4 0.113(7) 0.074(6) 0.047(4) 0.036(4) 0.011(4) 0.004(4)
F5 0.142(8) 0.030(3) 0.082(6) -0.012(3) -0.074(6) 0.025(4)
C1S 0.121(4) 0.049(3) 0.031(2) 0.0084(18) -0.002(2) 0.012(3)
C2S 0.056(3) 0.044(2) 0.089(4) -0.006(2) 0.012(2) 0.005(2)
F6 0.041(3) 0.080(6) 0.104(6) -0.004(5) 0.000(3) 0.009(3)
F4A 0.102(5) 0.110(7) 0.077(5) -0.015(5) 0.044(4) 0.012(5)
F2A 0.115(10) 0.033(6) 0.123(14) 0.017(6) 0.007(8) -0.004(6)
F6A 0.109(7) 0.055(4) 0.082(6) -0.005(4) -0.056(5) 0.016(4)
F5A 0.159(9) 0.071(4) 0.029(3) 0.005(2) -0.021(4) -0.023(5)
F1A 0.108(11) 0.089(8) 0.048(7) -0.045(6) -0.027(5) 0.062(6)
F3A 0.185(14) 0.056(5) 0.141(12) -0.038(7) 0.118(11) -0.066(8)

loop_
_atom_type_symbol
_atom_type_description
_atom_type_scat_dispersion_real
_atom_type_scat_dispersion_imag
_atom_type_scat_source
C C 0.0033 0.0016 'International Tables Vol C Tables 4.2.6.8 and 6.1.1.4'
H H 0.0000 0.0000 'International Tables Vol C Tables 4.2.6.8 and 6.1.1.4'
Cl Cl 0.1484 0.1585 'International Tables Vol C Tables 4.2.6.8 and 6.1.1.4'
F F 0.0171 0.0103 'International Tables Vol C Tables 4.2.6.8 and 6.1.1.4'
Fe Fe 0.3463 0.8444 'International Tables Vol C Tables 4.2.6.8 and 6.1.1.4'
N N 0.0061 0.0033 'International Tables Vol C Tables 4.2.6.8 and 6.1.1.4'
P P 0.1023 0.0942 'International Tables Vol C Tables 4.2.6.8 and 6.1.1.4'

loop_
_geom_angle_atom_site_label_1
_geom_angle_atom_site_label_2
_geom_angle_atom_site_label_3
_geom_angle
_geom_angle_site_symmetry_1
_geom_angle_site_symmetry_3
_geom_angle_publ_flag
N7 Fe1 C18 78.77(9) . 2_756 ?
N7 Fe1 C18 78.77(9) . . ?
N7 Fe1 C14 101.01(9) . . ?
N7 Fe1 C14 101.01(9) . 2_756 ?
N4 Fe1 N7 180.0 . . ?
N4 Fe1 C18 101.23(9) . 2_756 ?
N4 Fe1 C18 101.23(9) . . ?
N4 Fe1 C14 78.99(9) . 2_756 ?
N4 Fe1 C14 78.99(9) . . ?
C18 Fe1 C18 157.54(17) . 2_756 ?
C14 Fe1 C18 91.71(13) 2_756 2_756 ?
C14 Fe1 C18 92.56(13) . 2_756 ?
C14 Fe1 C18 91.71(13) . . ?
C14 Fe1 C18 92.55(13) 2_756 . ?
C14 Fe1 C14 157.98(17) . 2_756 ?
F2 P1 F1 167.2(7) . . ?
F3 P1 F2 92.9(7) . . ?
F3 P1 F1 79.9(7) . . ?
F4 P1 F2 104.8(7) . . ?
F4 P1 F1 85.2(6) . . ?
F4 P1 F3 85.1(6) . . ?
F5 P1 F2 84.7(6) . . ?
F5 P1 F1 92.2(6) . . ?
F5 P1 F3 131.6(9) . . ?
F5 P1 F4 142.2(8) . . ?
F6 P1 F2 99.9(6) . . ?
F6 P1 F1 87.6(6) . . ?
F6 P1 F3 167.2(5) . . ?
F6 P1 F4 91.3(4) . . ?
F6 P1 F5 51.0(7) . . ?
F2A P1 F4A 76.6(8) . . ?
F2A P1 F6A 79.9(9) . . ?
F2A P1 F5A 95.7(8) . . ?
F2A P1 F1A 166.5(10) . . ?
F6A P1 F4A 82.9(5) . . ?
F6A P1 F5A 150.7(9) . . ?
F5A P1 F4A 124.5(7) . . ?
F1A P1 F4A 90.8(5) . . ?
F1A P1 F6A 93.7(7) . . ?
F1A P1 F5A 95.6(6) . . ?
F3A P1 F4A 167.5(6) . . ?
F3A P1 F2A 92.8(9) . . ?
F3A P1 F6A 88.7(7) . . ?
F3A P1 F5A 62.5(9) . . ?
F3A P1 F1A 99.0(8) . . ?
C19 N7 Fe1 121.39(17) . . ?
C19 N7 Fe1 121.39(18) 2_756 . ?
C19 N7 C19 117.2(3) . 2_756 ?
C10 N2 C11 131.6(3) . . ?
C14 N2 C10 116.7(3) . . ?
C14 N2 C11 111.6(2) . . ?
C10 N4 Fe1 121.29(17) . . ?
C10 N4 Fe1 121.29(17) 2_756 . ?
C10 N4 C10 117.4(3) 2_756 . ?
C18 N6 C19 116.4(3) . . ?
C18 N6 C17 112.1(3) . . ?
C17 N6 C19 131.5(3) . . ?
C8 N1 C5 121.24(16) . 2_756 ?
C8 N1 C5 121.25(16) . . ?
C5 N1 C5 117.5(3) 2_756 . ?
C21 N8 C22 122.44(16) . 2_756 ?
C21 N8 C22 122.44(16) . . ?
C22 N8 C22 115.1(3) 2_756 . ?
C14 N3 C12 112.1(3) . . ?
C14 N3 C13 124.4(3) . . ?
C12 N3 C13 123.4(3) . . ?
C18 N5 C16 111.9(3) . . ?
C18 N5 C15 124.3(3) . . ?
C16 N5 C15 123.8(3) . . ?
N7 C19 N6 109.1(3) . . ?
N7 C19 C20 124.2(3) . . ?
C20 C19 N6 126.6(3) . . ?
N1 C8 C9 120.60(18) . 2_756 ?
N1 C8 C9 120.60(18) . . ?
C9 C8 C9 118.8(4) . 2_756 ?
N4 C10 N2 109.1(3) . . ?
N4 C10 C9 123.9(3) . . ?
C9 C10 N2 127.0(3) . . ?
C6 C5 N1 119.9(2) . . ?
C6 C5 C4 119.7(3) . . ?
C4 C5 N1 120.4(3) . . ?
C8 C9 H9 121.0 . . ?
C10 C9 C8 118.0(3) . . ?
C10 C9 H9 121.0 . . ?
N8 C21 C20 121.00(18) . . ?
N8 C21 C20 121.00(18) . 2_756 ?
C20 C21 C20 118.0(4) . 2_756 ?
C23 C22 N8 118.5(3) . . ?
C28 C22 N8 121.6(2) . . ?
C28 C22 C23 119.9(3) . . ?
N6 C18 Fe1 114.4(2) . . ?
N5 C18 Fe1 142.8(2) . . ?
N5 C18 N6 102.9(3) . . ?
C19 C20 C21 118.1(3) . . ?
C19 C20 H20 120.9 . . ?
C21 C20 H20 120.9 . . ?
C5 C6 H6 120.2 . . ?
C5 C6 C7 119.7(3) . . ?
C7 C6 H6 120.2 . . ?
C3 C2 C1 121.0(3) . . ?
C7 C2 C3 117.7(3) . . ?
C7 C2 C1 121.3(3) . . ?
C2 C3 H3 119.2 . . ?
C4 C3 C2 121.5(3) . . ?
C4 C3 H3 119.2 . . ?
C6 C7 H7 119.3 . . ?
C2 C7 C6 121.5(3) . . ?
C2 C7 H7 119.3 . . ?
N2 C14 Fe1 113.8(2) . . ?
N3 C14 Fe1 143.3(2) . . ?
N3 C14 N2 102.9(3) . . ?
C5 C4 H4 120.1 . . ?
C3 C4 C5 119.8(3) . . ?
C3 C4 H4 120.1 . . ?
C22 C23 H23 120.0 . . ?
C24 C23 C22 119.9(3) . . ?
C24 C23 H23 120.0 . . ?
C23 C24 H24 119.4 . . ?
C23 C24 C25 121.2(3) . . ?
C25 C24 H24 119.4 . . ?
C22 C28 H28 120.2 . . ?
C22 C28 C27 119.7(3) . . ?
C27 C28 H28 120.2 . . ?
C24 C25 C27 118.0(3) . . ?
C24 C25 C26 120.9(3) . . ?
C27 C25 C26 121.1(3) . . ?
C28 C27 C25 121.3(3) . . ?
C28 C27 H27 119.4 . . ?
C25 C27 H27 119.4 . . ?
N3 C12 H12 126.1 . . ?
C11 C12 N3 107.7(3) . . ?
C11 C12 H12 126.1 . . ?
N2 C11 H11 127.2 . . ?
C12 C11 N2 105.7(3) . . ?
C12 C11 H11 127.2 . . ?
C2 C1 H1A 109.5 . . ?
C2 C1 H1B 109.5 . . ?
C2 C1 H1C 109.5 . . ?
H1A C1 H1B 109.5 . . ?
H1A C1 H1C 109.5 . . ?
H1B C1 H1C 109.5 . . ?
N6 C17 H17 127.4 . . ?
C16 C17 N6 105.2(3) . . ?
C16 C17 H17 127.4 . . ?
N5 C16 H16 126.0 . . ?
C17 C16 N5 108.0(3) . . ?
C17 C16 H16 126.0 . . ?
N5 C15 H15A 109.5 . . ?
N5 C15 H15B 109.5 . . ?
N5 C15 H15C 109.5 . . ?
H15A C15 H15B 109.5 . . ?
H15A C15 H15C 109.5 . . ?
H15B C15 H15C 109.5 . . ?
C25 C26 H26A 109.5 . . ?
C25 C26 H26B 109.5 . . ?
C25 C26 H26C 109.5 . . ?
H26A C26 H26B 109.5 . . ?
H26A C26 H26C 109.5 . . ?
H26B C26 H26C 109.5 . . ?
N3 C13 H13A 109.5 . . ?
N3 C13 H13B 109.5 . . ?
N3 C13 H13C 109.5 . . ?
H13A C13 H13B 109.5 . . ?
H13A C13 H13C 109.5 . . ?
H13B C13 H13C 109.5 . . ?
F6 F5 P1 63.1(4) . . ?
Cl2S C1S H1SA 108.9 . . ?
Cl2S C1S H1SB 108.9 . . ?
Cl1S C1S Cl2S 113.2(2) . . ?
Cl1S C1S H1SA 108.9 . . ?
Cl1S C1S H1SB 108.9 . . ?
H1SA C1S H1SB 107.8 . . ?
Cl4S C2S H2SA 108.9 . . ?
Cl4S C2S H2SB 108.9 . . ?
Cl3S C2S Cl4S 113.4(3) . . ?
Cl3S C2S H2SA 108.9 . . ?
Cl3S C2S H2SB 108.9 . . ?
H2SA C2S H2SB 107.7 . . ?
F5 F6 P1 65.9(5) . . ?
P1 F5A F3A 56.2(5) . . ?
P1 F3A F5A 61.3(7) . . ?

loop_
_geom_bond_atom_site_label_1
_geom_bond_atom_site_label_2
_geom_bond_distance
_geom_bond_site_symmetry_2
_geom_bond_publ_flag
Fe1 N7 1.919(3) . ?
Fe1 N4 1.910(3) . ?
Fe1 C18 1.947(3) . ?
Fe1 C18 1.947(3) 2_756 ?
Fe1 C14 1.947(3) . ?
Fe1 C14 1.947(3) 2_756 ?
P1 F2 1.589(9) . ?
P1 F1 1.658(10) . ?
P1 F3 1.585(9) . ?
P1 F4 1.576(7) . ?
P1 F5 1.574(6) . ?
P1 F6 1.537(5) . ?
P1 F4A 1.690(7) . ?
P1 F2A 1.569(11) . ?
P1 F6A 1.586(7) . ?
P1 F5A 1.599(6) . ?
P1 F1A 1.579(9) . ?
P1 F3A 1.516(9) . ?
Cl4S C2S 1.742(4) . ?
Cl2S C1S 1.767(4) . ?
Cl1S C1S 1.734(5) . ?
Cl3S C2S 1.731(5) . ?
N7 C19 1.340(3) . ?
N7 C19 1.340(3) 2_756 ?
N2 C10 1.389(4) . ?
N2 C14 1.388(4) . ?
N2 C11 1.393(4) . ?
N4 C10 1.345(3) 2_756 ?
N4 C10 1.345(3) . ?
N6 C19 1.400(4) . ?
N6 C18 1.383(4) . ?
N6 C17 1.394(4) . ?
N1 C8 1.382(5) . ?
N1 C5 1.433(3) 2_756 ?
N1 C5 1.433(3) . ?
N8 C21 1.362(5) . ?
N8 C22 1.441(3) 2_756 ?
N8 C22 1.441(3) . ?
N3 C14 1.343(4) . ?
N3 C12 1.386(4) . ?
N3 C13 1.468(4) . ?
N5 C18 1.343(4) . ?
N5 C16 1.392(4) . ?
N5 C15 1.463(4) . ?
C19 C20 1.365(4) . ?
C8 C9 1.408(4) . ?
C8 C9 1.409(4) 2_756 ?
C10 C9 1.377(4) . ?
C5 C6 1.384(4) . ?
C5 C4 1.390(4) . ?
C9 H9 0.9500 . ?
C21 C20 1.413(4) . ?
C21 C20 1.413(4) 2_756 ?
C22 C23 1.383(4) . ?
C22 C28 1.381(5) . ?
C20 H20 0.9500 . ?
C6 H6 0.9500 . ?
C6 C7 1.392(4) . ?
C2 C3 1.393(4) . ?
C2 C7 1.388(4) . ?
C2 C1 1.508(4) . ?
C3 H3 0.9500 . ?
C3 C4 1.382(4) . ?
C7 H7 0.9500 . ?
C4 H4 0.9500 . ?
C23 H23 0.9500 . ?
C23 C24 1.380(5) . ?
C24 H24 0.9500 . ?
C24 C25 1.388(5) . ?
C28 H28 0.9500 . ?
C28 C27 1.385(5) . ?
C25 C27 1.390(5) . ?
C25 C26 1.508(5) . ?
C27 H27 0.9500 . ?
C12 H12 0.9500 . ?
C12 C11 1.338(5) . ?
C11 H11 0.9500 . ?
C1 H1A 0.9800 . ?
C1 H1B 0.9800 . ?
C1 H1C 0.9800 . ?
C17 H17 0.9500 . ?
C17 C16 1.337(5) . ?
C16 H16 0.9500 . ?
C15 H15A 0.9800 . ?
C15 H15B 0.9800 . ?
C15 H15C 0.9800 . ?
C26 H26A 0.9800 . ?
C26 H26B 0.9800 . ?
C26 H26C 0.9800 . ?
C13 H13A 0.9800 . ?
C13 H13B 0.9800 . ?
C13 H13C 0.9800 . ?
F5 F6 1.338(18) . ?
C1S H1SA 0.9900 . ?
C1S H1SB 0.9900 . ?
C2S H2SA 0.9900 . ?
C2S H2SB 0.9900 . ?
F5A F3A 1.62(2) . ?

loop_
_geom_torsion_atom_site_label_1
_geom_torsion_atom_site_label_2
_geom_torsion_atom_site_label_3
_geom_torsion_atom_site_label_4
_geom_torsion
_geom_torsion_site_symmetry_1
_geom_torsion_site_symmetry_2
_geom_torsion_site_symmetry_3
_geom_torsion_site_symmetry_4
_geom_torsion_publ_flag
Fe1 N7 C19 N6 0.7(3) . . . . ?
Fe1 N7 C19 C20 -179.7(2) . . . . ?
Fe1 N4 C10 N2 1.1(3) . . . . ?
Fe1 N4 C10 C9 -179.0(2) . . . . ?
N7 C19 C20 C21 -0.7(5) . . . . ?
F2 P1 F5 F6 107.3(8) . . . . ?
F2 P1 F6 F5 -74.8(8) . . . . ?
N2 C10 C9 C8 177.9(2) . . . . ?
N4 C10 C9 C8 -1.9(4) . . . . ?
N6 C19 C20 C21 178.9(3) . . . . ?
N6 C17 C16 N5 -0.3(4) . . . . ?
N1 C8 C9 C10 -179.12(19) . . . . ?
N1 C5 C6 C7 -178.4(3) . . . . ?
N1 C5 C4 C3 -179.9(3) . . . . ?
N8 C21 C20 C19 -179.7(2) . . . . ?
N8 C22 C23 C24 178.0(3) . . . . ?
N8 C22 C28 C27 -179.0(3) . . . . ?
N3 C12 C11 N2 0.3(4) . . . . ?
F1 P1 F5 F6 -85.1(5) . . . . ?
F1 P1 F6 F5 94.8(6) . . . . ?
C19 N7 C19 N6 -179.3(3) 2_756 . . . ?
C19 N7 C19 C20 0.3(2) 2_756 . . . ?
C19 N6 C18 Fe1 1.2(4) . . . . ?
C19 N6 C18 N5 -179.6(3) . . . . ?
C19 N6 C17 C16 179.7(3) . . . . ?
C8 N1 C5 C6 -129.5(2) . . . . ?
C8 N1 C5 C4 52.1(3) . . . . ?
C10 N2 C14 Fe1 -3.1(3) . . . . ?
C10 N2 C14 N3 176.1(3) . . . . ?
C10 N2 C11 C12 -175.6(3) . . . . ?
C10 N4 C10 N2 -178.9(3) 2_756 . . . ?
C10 N4 C10 C9 1.0(2) 2_756 . . . ?
C5 N1 C8 C9 16.5(2) . . . . ?
C5 N1 C8 C9 16.5(2) 2_756 . . 2_756 ?
C5 N1 C8 C9 -163.5(2) 2_756 . . . ?
C5 N1 C8 C9 -163.5(2) . . . 2_756 ?
C5 N1 C5 C6 50.5(2) 2_756 . . . ?
C5 N1 C5 C4 -127.9(3) 2_756 . . . ?
C5 C6 C7 C2 -1.4(5) . . . . ?
C9 C8 C9 C10 0.89(19) 2_756 . . . ?
C21 N8 C22 C23 121.1(2) . . . . ?
C21 N8 C22 C28 -60.8(3) . . . . ?
C22 N8 C21 C20 -6.5(2) 2_756 . . 2_756 ?
C22 N8 C21 C20 173.5(2) 2_756 . . . ?
C22 N8 C21 C20 -6.5(2) . . . . ?
C22 N8 C21 C20 173.5(2) . . . 2_756 ?
C22 N8 C22 C23 -58.9(2) 2_756 . . . ?
C22 N8 C22 C28 119.2(3) 2_756 . . . ?
C22 C23 C24 C25 0.8(5) . . . . ?
C22 C28 C27 C25 1.3(5) . . . . ?
C18 N6 C19 N7 -1.2(4) . . . . ?
C18 N6 C19 C20 179.1(3) . . . . ?
C18 N6 C17 C16 0.2(4) . . . . ?
C18 N5 C16 C17 0.3(5) . . . . ?
C20 C21 C20 C19 0.3(2) 2_756 . . . ?
C6 C5 C4 C3 1.7(4) . . . . ?
C2 C3 C4 C5 -2.2(5) . . . . ?
C3 C2 C7 C6 0.9(5) . . . . ?
C7 C2 C3 C4 0.9(4) . . . . ?
C14 N2 C10 N4 1.3(3) . . . . ?
C14 N2 C10 C9 -178.5(3) . . . . ?
C14 N2 C11 C12 0.0(4) . . . . ?
C14 N3 C12 C11 -0.5(4) . . . . ?
C4 C5 C6 C7 0.1(4) . . . . ?
C23 C22 C28 C27 -0.9(5) . . . . ?
C23 C24 C25 C27 -0.5(5) . . . . ?
C23 C24 C25 C26 178.6(3) . . . . ?
C24 C25 C27 C28 -0.5(5) . . . . ?
C28 C22 C23 C24 -0.1(5) . . . . ?
C12 N3 C14 Fe1 179.2(3) . . . . ?
C12 N3 C14 N2 0.5(4) . . . . ?
C11 N2 C10 N4 176.8(3) . . . . ?
C11 N2 C10 C9 -3.0(5) . . . . ?
C11 N2 C14 Fe1 -179.4(2) . . . . ?
C11 N2 C14 N3 -0.3(4) . . . . ?
C1 C2 C3 C4 -178.2(3) . . . . ?
C1 C2 C7 C6 180.0(3) . . . . ?
C17 N6 C19 N7 179.4(3) . . . . ?
C17 N6 C19 C20 -0.3(6) . . . . ?
C17 N6 C18 Fe1 -179.2(2) . . . . ?
C17 N6 C18 N5 -0.1(4) . . . . ?
C16 N5 C18 Fe1 178.6(3) . . . . ?
C16 N5 C18 N6 -0.1(4) . . . . ?
C15 N5 C18 Fe1 -4.5(6) . . . . ?
C15 N5 C18 N6 176.8(3) . . . . ?
C15 N5 C16 C17 -176.6(4) . . . . ?
F3 P1 F5 F6 -163.5(8) . . . . ?
F3 P1 F6 F5 107(3) . . . . ?
C26 C25 C27 C28 -179.6(3) . . . . ?
C13 N3 C14 Fe1 3.2(6) . . . . ?
C13 N3 C14 N2 -175.5(4) . . . . ?
C13 N3 C12 C11 175.5(4) . . . . ?
F4 P1 F5 F6 -0.1(8) . . . . ?
F4 P1 F6 F5 180.0(5) . . . . ?
F4A P1 F5A F3A -167.9(7) . . . . ?
F4A P1 F3A F5A 127(3) . . . . ?
F2A P1 F5A F3A -90.2(9) . . . . ?
F2A P1 F3A F5A 95.0(9) . . . . ?
F6A P1 F5A F3A -10.7(9) . . . . ?
F6A P1 F3A F5A 174.8(4) . . . . ?
F1A P1 F5A F3A 97.2(8) . . . . ?
F1A P1 F3A F5A -91.7(7) . . . . ?

loop_
_smtbx_masks_void_nr
_smtbx_masks_void_average_x
_smtbx_masks_void_average_y
_smtbx_masks_void_average_z
_smtbx_masks_void_volume
_smtbx_masks_void_count_electrons
_smtbx_masks_void_content
1 0.500 0.565 0.250 79.8 21.0 ?
2 0.500 0.435 0.750 79.8 21.0 ?
3 0.500 0.012 0.250 27.1 0.0 ?
4 0.500 -0.012 0.750 27.1 0.0 ?
